data_7710694
loop_
_publ_author_name
'Milani, Jorge Luiz S\^onego'
'da Mata, Alvaro Farias Arruda'
'Oliveira, Igor Santos'
'Valdo, Ana Karoline Silva Medanha'
'Terra, Felipe Martins'
'Rabelo, Renato'
'Cangussu, Danielle'
'Cano, Joan'
'Lloret, Francesc'
'Julve, Miguel'
'das Chagas, Rafael Pav\~ao'

_publ_section_title
;
 Single-molecule magnet behaviour and catalytic properties of tetrahedral
 Co(II) complexes bearing chloride and 1,2-disubstituted benzimidazole as
 ligands
;
_journal_name_full 'Dalton Transactions'
_journal_paper_doi 10.1039/D2DT01440H
_journal_year 2022
_chemical_formula_sum 'C40 H32 Cl2 Co N4'
_chemical_formula_weight 698.53
_space_group_crystal_system triclinic
_space_group_IT_number 2
_space_group_name_Hall '-P 1'
_space_group_name_H-M_alt 'P -1'
_atom_sites_solution_hydrogens geom
_audit_creation_method SHELXL-2014/7
_audit_update_record
;
2018-02-06 deposited with the CCDC.	2022-07-22 downloaded from the CCDC.
;
_cell_angle_alpha 81.2620(10)
_cell_angle_beta 79.356(2)
_cell_angle_gamma 65.0490(10)
_cell_formula_units_Z 2
_cell_length_a 10.1122(2)
_cell_length_b 11.0132(2)
_cell_length_c 16.9563(4)
_cell_measurement_reflns_used 3831
_cell_measurement_temperature 296(2)
_cell_measurement_theta_max 65.28
_cell_measurement_theta_min 5.25
_cell_volume 1676.87(6)
_computing_structure_refinement 'SHELXL-2014/7 (Sheldrick, 2014)'
_diffrn_ambient_temperature 296(2)
_diffrn_measured_fraction_theta_full 0.976
_diffrn_measured_fraction_theta_max 0.976
_diffrn_measurement_device_type 'Bruker APEX-II CCD'
_diffrn_radiation_type CuK\a
_diffrn_radiation_wavelength 1.54178
_diffrn_reflns_av_R_equivalents 0.0421
_diffrn_reflns_av_unetI/netI 0.0460
_diffrn_reflns_Laue_measured_fraction_full 0.976
_diffrn_reflns_Laue_measured_fraction_max 0.976
_diffrn_reflns_limit_h_max 11
_diffrn_reflns_limit_h_min -12
_diffrn_reflns_limit_k_max 13
_diffrn_reflns_limit_k_min -12
_diffrn_reflns_limit_l_max 20
_diffrn_reflns_limit_l_min -13
_diffrn_reflns_number 16541
_diffrn_reflns_point_group_measured_fraction_full 0.976
_diffrn_reflns_point_group_measured_fraction_max 0.976
_diffrn_reflns_theta_full 66.590
_diffrn_reflns_theta_max 66.590
_diffrn_reflns_theta_min 4.988
_exptl_absorpt_coefficient_mu 5.747
_exptl_absorpt_correction_T_max 0.891
_exptl_absorpt_correction_T_min 0.786
_exptl_absorpt_correction_type multi-scan
_exptl_absorpt_process_details 'Blessing, R. H. (1995) Acta Cryst., A51, 33-38'
_exptl_crystal_colour blue
_exptl_crystal_density_diffrn 1.383
_exptl_crystal_description plate
_exptl_crystal_F_000 722
_exptl_crystal_size_max 0.1
_exptl_crystal_size_mid 0.07
_exptl_crystal_size_min 0.02
_refine_diff_density_max 0.247
_refine_diff_density_min -0.263
_refine_diff_density_rms 0.044
_refine_ls_extinction_method none
_refine_ls_goodness_of_fit_ref 1.008
_refine_ls_hydrogen_treatment constr
_refine_ls_matrix_type full
_refine_ls_number_parameters 424
_refine_ls_number_reflns 5777
_refine_ls_number_restraints 0
_refine_ls_restrained_S_all 1.008
_refine_ls_R_factor_all 0.0644
_refine_ls_R_factor_gt 0.0420
_refine_ls_shift/su_max 0.001
_refine_ls_shift/su_mean 0.000
_refine_ls_structure_factor_coef Fsqd
_refine_ls_weighting_details 'w=1/[\s^2^(Fo^2^)+(0.0537P)^2^+0.3304P] where P=(Fo^2^+2Fc^2^)/3'
_refine_ls_weighting_scheme calc
_refine_ls_wR_factor_gt 0.0988
_refine_ls_wR_factor_ref 0.1087
_reflns_Friedel_coverage 0.000
_reflns_number_gt 4344
_reflns_number_total 5777
_reflns_threshold_expression 'I > 2\s(I)'
_cod_data_source_file d2dt01440h2.cif
_cod_data_source_block Co_benzene
_cod_database_code 7710694
_shelx_shelxl_version_number 2014/7
_shelx_space_group_comment
;
The symmetry employed for this shelxl refinement is uniquely defined
by the following loop, which should always be used as a source of
symmetry information in preference to the above space-group names.
They are only intended as comments.
;

loop_
_space_group_symop_operation_xyz
'x, y, z'
'-x, -y, -z'

loop_
_atom_site_label
_atom_site_type_symbol
_atom_site_fract_x
_atom_site_fract_y
_atom_site_fract_z
_atom_site_U_iso_or_equiv
_atom_site_adp_type
_atom_site_occupancy
_atom_site_site_symmetry_order
_atom_site_calc_flag
_atom_site_refinement_flags_posn
_atom_site_refinement_flags_adp
_atom_site_refinement_flags_occupancy
_atom_site_disorder_assembly
_atom_site_disorder_group
Cl1 Cl 0.76712(8) 0.11449(9) 0.27095(5) 0.0662(2) Uani 1 1 d . . . . .
Co1 Co 0.54094(5) 0.28113(5) 0.26380(3) 0.04428(15) Uani 1 1 d . . . . .
Cl2 Cl 0.54020(10) 0.48550(8) 0.26816(5) 0.0629(2) Uani 1 1 d . . . . .
N1A N 0.4332(2) 0.2169(2) 0.36381(13) 0.0418(5) Uani 1 1 d . . . . .
N2A N 0.3116(2) 0.1195(2) 0.45473(13) 0.0438(5) Uani 1 1 d . . . . .
C9A C 0.0619(3) 0.1687(3) 0.52286(16) 0.0462(7) Uani 1 1 d . . . . .
N1B N 0.4733(3) 0.3106(2) 0.15284(13) 0.0447(6) Uani 1 1 d . . . . .
N2B N 0.3547(3) 0.3606(2) 0.04617(13) 0.0492(6) Uani 1 1 d . . . . .
C1A C 0.3550(3) 0.1425(3) 0.37500(15) 0.0403(6) Uani 1 1 d . . . . .
C2A C 0.3638(3) 0.1835(3) 0.49754(16) 0.0447(7) Uani 1 1 d . . . . .
C7A C 0.3489(4) 0.1928(3) 0.57975(18) 0.0579(8) Uani 1 1 d . . . . .
H7A H 0.2965 0.1526 0.6169 0.069 Uiso 1 1 calc R U . . .
C6A C 0.4153(4) 0.2645(3) 0.6030(2) 0.0665(9) Uani 1 1 d . . . . .
H6A H 0.4080 0.2735 0.6575 0.080 Uiso 1 1 calc R U . . .
C5A C 0.4937(4) 0.3241(3) 0.5471(2) 0.0657(9) Uani 1 1 d . . . . .
H5A H 0.5367 0.3725 0.5653 0.079 Uiso 1 1 calc R U . . .
C4A C 0.5097(4) 0.3140(3) 0.46530(19) 0.0557(8) Uani 1 1 d . . . . .
H4A H 0.5638 0.3530 0.4284 0.067 Uiso 1 1 calc R U . . .
C3A C 0.4410(3) 0.2426(3) 0.44068(17) 0.0455(7) Uani 1 1 d . . . . .
C8A C 0.2087(3) 0.0597(3) 0.49334(17) 0.0497(7) Uani 1 1 d . . . . .
H8A2 H 0.2489 -0.0027 0.5384 0.060 Uiso 1 1 calc R U . . .
H8A1 H 0.1948 0.0103 0.4552 0.060 Uiso 1 1 calc R U . . .
C10A C 0.0112(4) 0.2960(3) 0.48329(18) 0.0610(9) Uani 1 1 d . . . . .
H10A H 0.0657 0.3144 0.4362 0.073 Uiso 1 1 calc R U . . .
C11A C -0.1194(4) 0.3959(3) 0.51291(19) 0.0638(9) Uani 1 1 d . . . . .
H11A H -0.1529 0.4807 0.4853 0.077 Uiso 1 1 calc R U . . .
C12A C -0.1997(4) 0.3708(3) 0.5827(2) 0.0621(9) Uani 1 1 d . . . . .
H12A H -0.2867 0.4385 0.6033 0.075 Uiso 1 1 calc R U . . .
C13A C -0.1505(4) 0.2448(4) 0.6217(2) 0.0727(10) Uani 1 1 d . . . . .
H13A H -0.2053 0.2269 0.6688 0.087 Uiso 1 1 calc R U . . .
C14A C -0.0207(4) 0.1440(3) 0.59219(19) 0.0605(9) Uani 1 1 d . . . . .
H14A H 0.0110 0.0588 0.6194 0.073 Uiso 1 1 calc R U . . .
C15A C 0.3293(3) 0.0825(3) 0.31054(15) 0.0405(6) Uani 1 1 d . . . . .
C20A C 0.1917(3) 0.0881(3) 0.30520(16) 0.0469(7) Uani 1 1 d . . . . .
H20A H 0.1118 0.1338 0.3422 0.056 Uiso 1 1 calc R U . . .
C19A C 0.1716(4) 0.0269(3) 0.24572(18) 0.0530(8) Uani 1 1 d . . . . .
H19A H 0.0786 0.0321 0.2423 0.064 Uiso 1 1 calc R U . . .
C18A C 0.2903(4) -0.0417(3) 0.19156(18) 0.0567(8) Uani 1 1 d . . . . .
H18A H 0.2777 -0.0848 0.1522 0.068 Uiso 1 1 calc R U . . .
C17A C 0.4265(4) -0.0470(3) 0.19530(18) 0.0551(8) Uani 1 1 d . . . . .
H17A H 0.5057 -0.0928 0.1580 0.066 Uiso 1 1 calc R U . . .
C16A C 0.4476(3) 0.0154(3) 0.25402(17) 0.0493(7) Uani 1 1 d . . . . .
H16A H 0.5403 0.0125 0.2557 0.059 Uiso 1 1 calc R U . . .
C1B C 0.3433(3) 0.3488(3) 0.12858(16) 0.0441(7) Uani 1 1 d . . . . .
C8B C 0.2401(4) 0.4004(3) -0.00483(18) 0.0565(8) Uani 1 1 d . . . . .
H8B2 H 0.2558 0.4621 -0.0491 0.068 Uiso 1 1 calc R U . . .
H8B1 H 0.1456 0.4481 0.0262 0.068 Uiso 1 1 calc R U . . .
C9B C 0.2350(3) 0.2830(3) -0.03896(16) 0.0479(7) Uani 1 1 d . . . . .
C14B C 0.1725(4) 0.3064(3) -0.10864(19) 0.0630(9) Uani 1 1 d . . . . .
H14B H 0.1393 0.3922 -0.1350 0.076 Uiso 1 1 calc R U . . .
C13B C 0.1586(4) 0.2043(4) -0.1396(2) 0.0678(9) Uani 1 1 d . . . . .
H13B H 0.1166 0.2217 -0.1867 0.081 Uiso 1 1 calc R U . . .
C12B C 0.2060(4) 0.0776(4) -0.1016(2) 0.0664(9) Uani 1 1 d . . . . .
H12B H 0.1947 0.0092 -0.1218 0.080 Uiso 1 1 calc R U . . .
C11B C 0.2704(4) 0.0530(3) -0.0334(2) 0.0666(10) Uani 1 1 d . . . . .
H11B H 0.3042 -0.0332 -0.0077 0.080 Uiso 1 1 calc R U . . .
C10B C 0.2861(4) 0.1542(3) -0.00214(18) 0.0576(8) Uani 1 1 d . . . . .
H10B H 0.3313 0.1353 0.0439 0.069 Uiso 1 1 calc R U . . .
C2B C 0.5006(4) 0.3319(3) 0.01659(17) 0.0507(8) Uani 1 1 d . . . . .
C3B C 0.5739(3) 0.3013(3) 0.08289(17) 0.0470(7) Uani 1 1 d . . . . .
C4B C 0.7244(4) 0.2707(3) 0.07354(19) 0.0573(8) Uani 1 1 d . . . . .
H4B H 0.7747 0.2507 0.1177 0.069 Uiso 1 1 calc R U . . .
C5B C 0.7953(4) 0.2715(3) -0.0043(2) 0.0682(10) Uani 1 1 d . . . . .
H5B H 0.8959 0.2503 -0.0128 0.082 Uiso 1 1 calc R U . . .
C6B C 0.7195(5) 0.3035(4) -0.0703(2) 0.0748(12) Uani 1 1 d . . . . .
H6B H 0.7709 0.3038 -0.1217 0.090 Uiso 1 1 calc R U . . .
C7B C 0.5714(5) 0.3345(3) -0.06209(19) 0.0648(10) Uani 1 1 d . . . . .
H7B H 0.5212 0.3560 -0.1064 0.078 Uiso 1 1 calc R U . . .
C15B C 0.2020(3) 0.3832(3) 0.18134(16) 0.0442(7) Uani 1 1 d . . . . .
C16B C 0.1717(3) 0.4653(3) 0.24334(17) 0.0521(7) Uani 1 1 d . . . . .
H16B H 0.2410 0.4956 0.2511 0.063 Uiso 1 1 calc R U . . .
C17B C 0.0386(4) 0.5015(3) 0.29332(18) 0.0580(8) Uani 1 1 d . . . . .
H17B H 0.0185 0.5566 0.3343 0.070 Uiso 1 1 calc R U . . .
C18B C -0.0638(4) 0.4563(3) 0.2824(2) 0.0626(9) Uani 1 1 d . . . . .
H18B H -0.1532 0.4813 0.3160 0.075 Uiso 1 1 calc R U . . .
C19B C -0.0351(4) 0.3747(3) 0.2224(2) 0.0601(8) Uani 1 1 d . . . . .
H19B H -0.1044 0.3434 0.2160 0.072 Uiso 1 1 calc R U . . .
C20B C 0.0963(3) 0.3387(3) 0.17155(19) 0.0532(8) Uani 1 1 d . . . . .
H20B H 0.1144 0.2844 0.1304 0.064 Uiso 1 1 calc R U . . .

loop_
_atom_site_aniso_label
_atom_site_aniso_U_11
_atom_site_aniso_U_22
_atom_site_aniso_U_33
_atom_site_aniso_U_23
_atom_site_aniso_U_13
_atom_site_aniso_U_12
Cl1 0.0437(4) 0.0725(6) 0.0709(5) -0.0055(4) -0.0065(4) -0.0132(4)
Co1 0.0438(3) 0.0449(3) 0.0438(3) -0.0055(2) -0.0008(2) -0.0191(2)
Cl2 0.0791(6) 0.0569(5) 0.0633(5) -0.0107(4) -0.0037(4) -0.0382(4)
N1A 0.0402(13) 0.0405(13) 0.0422(13) -0.0066(10) -0.0015(10) -0.0145(11)
N2A 0.0472(14) 0.0409(13) 0.0384(12) -0.0019(10) 0.0010(10) -0.0162(11)
C9A 0.0502(18) 0.0441(17) 0.0420(15) 0.0020(12) -0.0046(13) -0.0195(14)
N1B 0.0506(15) 0.0430(14) 0.0415(12) -0.0052(10) -0.0007(11) -0.0218(12)
N2B 0.0687(18) 0.0368(14) 0.0416(13) -0.0015(10) -0.0105(12) -0.0201(13)
C1A 0.0372(15) 0.0365(15) 0.0414(15) -0.0030(12) -0.0018(12) -0.0106(13)
C2A 0.0453(17) 0.0397(16) 0.0411(15) -0.0049(12) -0.0062(12) -0.0088(13)
C7A 0.066(2) 0.057(2) 0.0433(17) -0.0032(14) -0.0081(15) -0.0178(17)
C6A 0.084(3) 0.059(2) 0.0471(18) -0.0090(16) -0.0188(17) -0.015(2)
C5A 0.080(3) 0.058(2) 0.066(2) -0.0100(17) -0.0280(19) -0.0255(19)
C4A 0.061(2) 0.0509(19) 0.0584(19) -0.0058(15) -0.0147(15) -0.0227(16)
C3A 0.0442(17) 0.0401(16) 0.0462(16) -0.0064(12) -0.0083(13) -0.0096(13)
C8A 0.0574(19) 0.0402(16) 0.0430(16) 0.0042(12) -0.0015(14) -0.0163(15)
C10A 0.065(2) 0.0500(19) 0.0482(18) 0.0061(14) 0.0048(15) -0.0130(17)
C11A 0.067(2) 0.0464(19) 0.060(2) 0.0019(15) -0.0044(17) -0.0095(17)
C12A 0.0484(19) 0.058(2) 0.071(2) -0.0121(17) -0.0012(16) -0.0141(17)
C13A 0.057(2) 0.076(3) 0.069(2) 0.0025(19) 0.0175(17) -0.025(2)
C14A 0.056(2) 0.0506(19) 0.062(2) 0.0082(15) 0.0033(16) -0.0184(16)
C15A 0.0455(16) 0.0353(15) 0.0386(14) 0.0005(11) -0.0018(12) -0.0170(13)
C20A 0.0482(17) 0.0425(16) 0.0462(16) -0.0010(13) 0.0012(13) -0.0187(14)
C19A 0.0562(19) 0.0537(19) 0.0571(18) 0.0032(15) -0.0119(15) -0.0308(16)
C18A 0.075(2) 0.055(2) 0.0496(17) -0.0049(14) -0.0084(16) -0.0348(18)
C17A 0.064(2) 0.0539(19) 0.0455(17) -0.0154(14) 0.0036(15) -0.0230(17)
C16A 0.0428(17) 0.0483(18) 0.0523(17) -0.0072(14) 0.0038(13) -0.0173(14)
C1B 0.0602(19) 0.0291(14) 0.0426(15) -0.0022(11) -0.0069(14) -0.0180(14)
C8B 0.083(2) 0.0360(16) 0.0486(17) 0.0028(13) -0.0218(16) -0.0187(16)
C9B 0.0617(19) 0.0352(16) 0.0418(15) -0.0017(12) -0.0086(14) -0.0145(14)
C14B 0.081(2) 0.0455(19) 0.0541(19) 0.0024(15) -0.0241(17) -0.0143(17)
C13B 0.079(2) 0.067(2) 0.058(2) -0.0158(17) -0.0185(18) -0.022(2)
C12B 0.078(2) 0.062(2) 0.065(2) -0.0211(18) 0.0017(18) -0.034(2)
C11B 0.099(3) 0.0397(18) 0.055(2) -0.0051(15) -0.0035(18) -0.0248(18)
C10B 0.085(2) 0.0378(17) 0.0442(16) 0.0002(13) -0.0166(16) -0.0173(17)
C2B 0.073(2) 0.0316(15) 0.0448(16) -0.0054(12) 0.0015(15) -0.0223(15)
C3B 0.0573(19) 0.0355(16) 0.0480(16) -0.0087(12) 0.0045(14) -0.0217(14)
C4B 0.068(2) 0.0477(19) 0.0591(19) -0.0134(15) 0.0128(16) -0.0317(17)
C5B 0.074(2) 0.057(2) 0.076(2) -0.0196(18) 0.021(2) -0.0372(19)
C6B 0.112(3) 0.056(2) 0.056(2) -0.0138(17) 0.025(2) -0.046(2)
C7B 0.104(3) 0.0432(19) 0.0452(18) -0.0064(14) 0.0019(18) -0.032(2)
C15B 0.0511(17) 0.0342(15) 0.0440(15) 0.0039(12) -0.0099(13) -0.0150(13)
C16B 0.0568(19) 0.0518(19) 0.0452(16) -0.0030(14) -0.0075(14) -0.0196(16)
C17B 0.059(2) 0.060(2) 0.0456(17) -0.0058(14) -0.0033(15) -0.0167(17)
C18B 0.054(2) 0.062(2) 0.059(2) 0.0049(17) -0.0021(16) -0.0163(18)
C19B 0.0507(19) 0.051(2) 0.075(2) 0.0076(17) -0.0150(17) -0.0191(16)
C20B 0.0574(19) 0.0375(16) 0.0622(19) 0.0031(14) -0.0150(15) -0.0164(15)

loop_
_atom_type_symbol
_atom_type_description
_atom_type_scat_dispersion_real
_atom_type_scat_dispersion_imag
_atom_type_scat_source
C C 0.0181 0.0091 'International Tables Vol C Tables 4.2.6.8 and 6.1.1.4'
H H 0.0000 0.0000 'International Tables Vol C Tables 4.2.6.8 and 6.1.1.4'
N N 0.0311 0.0180 'International Tables Vol C Tables 4.2.6.8 and 6.1.1.4'
Co Co -2.3653 3.6143 'International Tables Vol C Tables 4.2.6.8 and 6.1.1.4'
Cl Cl 0.3639 0.7018 'International Tables Vol C Tables 4.2.6.8 and 6.1.1.4'

loop_
_geom_angle_atom_site_label_1
_geom_angle_atom_site_label_2
_geom_angle_atom_site_label_3
_geom_angle
_geom_angle_site_symmetry_1
_geom_angle_site_symmetry_3
_geom_angle_publ_flag
N1A Co1 N1B 121.20(9) . . ?
N1A Co1 Cl1 97.74(7) . . ?
N1B Co1 Cl1 113.16(7) . . ?
N1A Co1 Cl2 114.80(7) . . ?
N1B Co1 Cl2 98.67(7) . . ?
Cl1 Co1 Cl2 111.95(4) . . ?
C1A N1A C3A 105.9(2) . . ?
C1A N1A Co1 133.07(18) . . ?
C3A N1A Co1 120.91(18) . . ?
C1A N2A C2A 107.8(2) . . ?
C1A N2A C8A 129.5(2) . . ?
C2A N2A C8A 122.0(2) . . ?
C14A C9A C10A 118.5(3) . . ?
C14A C9A C8A 120.0(3) . . ?
C10A C9A C8A 121.4(2) . . ?
C1B N1B C3B 106.1(2) . . ?
C1B N1B Co1 133.61(19) . . ?
C3B N1B Co1 120.1(2) . . ?
C1B N2B C2B 107.2(2) . . ?
C1B N2B C8B 129.3(3) . . ?
C2B N2B C8B 123.5(3) . . ?
N1A C1A N2A 111.3(2) . . ?
N1A C1A C15A 124.7(2) . . ?
N2A C1A C15A 123.8(2) . . ?
N2A C2A C3A 106.0(2) . . ?
N2A C2A C7A 130.9(3) . . ?
C3A C2A C7A 123.1(3) . . ?
C6A C7A C2A 116.4(3) . . ?
C6A C7A H7A 121.8 . . ?
C2A C7A H7A 121.8 . . ?
C7A C6A C5A 121.4(3) . . ?
C7A C6A H6A 119.3 . . ?
C5A C6A H6A 119.3 . . ?
C4A C5A C6A 122.3(3) . . ?
C4A C5A H5A 118.9 . . ?
C6A C5A H5A 118.9 . . ?
C5A C4A C3A 116.9(3) . . ?
C5A C4A H4A 121.6 . . ?
C3A C4A H4A 121.6 . . ?
C2A C3A C4A 119.9(3) . . ?
C2A C3A N1A 109.1(2) . . ?
C4A C3A N1A 131.0(3) . . ?
N2A C8A C9A 110.0(2) . . ?
N2A C8A H8A2 109.7 . . ?
C9A C8A H8A2 109.7 . . ?
N2A C8A H8A1 109.7 . . ?
C9A C8A H8A1 109.7 . . ?
H8A2 C8A H8A1 108.2 . . ?
C11A C10A C9A 120.7(3) . . ?
C11A C10A H10A 119.6 . . ?
C9A C10A H10A 119.6 . . ?
C12A C11A C10A 120.3(3) . . ?
C12A C11A H11A 119.9 . . ?
C10A C11A H11A 119.9 . . ?
C11A C12A C13A 119.2(3) . . ?
C11A C12A H12A 120.4 . . ?
C13A C12A H12A 120.4 . . ?
C12A C13A C14A 120.9(3) . . ?
C12A C13A H13A 119.6 . . ?
C14A C13A H13A 119.6 . . ?
C9A C14A C13A 120.4(3) . . ?
C9A C14A H14A 119.8 . . ?
C13A C14A H14A 119.8 . . ?
C20A C15A C16A 118.8(3) . . ?
C20A C15A C1A 122.1(2) . . ?
C16A C15A C1A 119.1(3) . . ?
C19A C20A C15A 120.9(3) . . ?
C19A C20A H20A 119.5 . . ?
C15A C20A H20A 119.5 . . ?
C18A C19A C20A 119.5(3) . . ?
C18A C19A H19A 120.2 . . ?
C20A C19A H19A 120.2 . . ?
C17A C18A C19A 120.4(3) . . ?
C17A C18A H18A 119.8 . . ?
C19A C18A H18A 119.8 . . ?
C18A C17A C16A 120.7(3) . . ?
C18A C17A H17A 119.7 . . ?
C16A C17A H17A 119.7 . . ?
C17A C16A C15A 119.7(3) . . ?
C17A C16A H16A 120.2 . . ?
C15A C16A H16A 120.2 . . ?
N1B C1B N2B 111.3(3) . . ?
N1B C1B C15B 125.5(2) . . ?
N2B C1B C15B 123.1(3) . . ?
N2B C8B C9B 113.5(2) . . ?
N2B C8B H8B2 108.9 . . ?
C9B C8B H8B2 108.9 . . ?
N2B C8B H8B1 108.9 . . ?
C9B C8B H8B1 108.9 . . ?
H8B2 C8B H8B1 107.7 . . ?
C10B C9B C14B 118.3(3) . . ?
C10B C9B C8B 122.9(3) . . ?
C14B C9B C8B 118.8(3) . . ?
C13B C14B C9B 120.9(3) . . ?
C13B C14B H14B 119.6 . . ?
C9B C14B H14B 119.6 . . ?
C12B C13B C14B 120.5(3) . . ?
C12B C13B H13B 119.7 . . ?
C14B C13B H13B 119.7 . . ?
C13B C12B C11B 119.0(3) . . ?
C13B C12B H12B 120.5 . . ?
C11B C12B H12B 120.5 . . ?
C12B C11B C10B 121.1(3) . . ?
C12B C11B H11B 119.5 . . ?
C10B C11B H11B 119.5 . . ?
C9B C10B C11B 120.2(3) . . ?
C9B C10B H10B 119.9 . . ?
C11B C10B H10B 119.9 . . ?
C3B C2B N2B 106.3(2) . . ?
C3B C2B C7B 122.4(3) . . ?
N2B C2B C7B 131.2(3) . . ?
C2B C3B N1B 109.0(3) . . ?
C2B C3B C4B 120.7(3) . . ?
N1B C3B C4B 130.2(3) . . ?
C5B C4B C3B 117.0(3) . . ?
C5B C4B H4B 121.5 . . ?
C3B C4B H4B 121.5 . . ?
C4B C5B C6B 121.4(4) . . ?
C4B C5B H5B 119.3 . . ?
C6B C5B H5B 119.3 . . ?
C7B C6B C5B 122.3(3) . . ?
C7B C6B H6B 118.8 . . ?
C5B C6B H6B 118.8 . . ?
C6B C7B C2B 116.1(3) . . ?
C6B C7B H7B 121.9 . . ?
C2B C7B H7B 121.9 . . ?
C20B C15B C16B 118.6(3) . . ?
C20B C15B C1B 122.8(3) . . ?
C16B C15B C1B 118.6(3) . . ?
C17B C16B C15B 120.2(3) . . ?
C17B C16B H16B 119.9 . . ?
C15B C16B H16B 119.9 . . ?
C18B C17B C16B 120.1(3) . . ?
C18B C17B H17B 119.9 . . ?
C16B C17B H17B 119.9 . . ?
C19B C18B C17B 120.4(3) . . ?
C19B C18B H18B 119.8 . . ?
C17B C18B H18B 119.8 . . ?
C18B C19B C20B 120.2(3) . . ?
C18B C19B H19B 119.9 . . ?
C20B C19B H19B 119.9 . . ?
C19B C20B C15B 120.5(3) . . ?
C19B C20B H20B 119.8 . . ?
C15B C20B H20B 119.8 . . ?

loop_
_geom_bond_atom_site_label_1
_geom_bond_atom_site_label_2
_geom_bond_distance
_geom_bond_site_symmetry_2
_geom_bond_publ_flag
Cl1 Co1 2.2600(9) . ?
Co1 N1A 2.041(2) . ?
Co1 N1B 2.053(2) . ?
Co1 Cl2 2.2601(9) . ?
N1A C1A 1.333(3) . ?
N1A C3A 1.398(3) . ?
N2A C1A 1.362(3) . ?
N2A C2A 1.383(3) . ?
N2A C8A 1.463(3) . ?
C9A C14A 1.374(4) . ?
C9A C10A 1.383(4) . ?
C9A C8A 1.516(4) . ?
N1B C1B 1.325(4) . ?
N1B C3B 1.398(3) . ?
N2B C1B 1.372(3) . ?
N2B C2B 1.382(4) . ?
N2B C8B 1.452(4) . ?
C1A C15A 1.472(4) . ?
C2A C3A 1.387(4) . ?
C2A C7A 1.389(4) . ?
C7A C6A 1.367(5) . ?
C7A H7A 0.9300 . ?
C6A C5A 1.390(5) . ?
C6A H6A 0.9300 . ?
C5A C4A 1.382(4) . ?
C5A H5A 0.9300 . ?
C4A C3A 1.394(4) . ?
C4A H4A 0.9300 . ?
C8A H8A2 0.9700 . ?
C8A H8A1 0.9700 . ?
C10A C11A 1.380(4) . ?
C10A H10A 0.9300 . ?
C11A C12A 1.368(4) . ?
C11A H11A 0.9300 . ?
C12A C13A 1.368(5) . ?
C12A H12A 0.9300 . ?
C13A C14A 1.379(4) . ?
C13A H13A 0.9300 . ?
C14A H14A 0.9300 . ?
C15A C20A 1.386(4) . ?
C15A C16A 1.393(4) . ?
C20A C19A 1.382(4) . ?
C20A H20A 0.9300 . ?
C19A C18A 1.376(4) . ?
C19A H19A 0.9300 . ?
C18A C17A 1.367(4) . ?
C18A H18A 0.9300 . ?
C17A C16A 1.385(4) . ?
C17A H17A 0.9300 . ?
C16A H16A 0.9300 . ?
C1B C15B 1.469(4) . ?
C8B C9B 1.518(4) . ?
C8B H8B2 0.9700 . ?
C8B H8B1 0.9700 . ?
C9B C10B 1.379(4) . ?
C9B C14B 1.381(4) . ?
C14B C13B 1.378(4) . ?
C14B H14B 0.9300 . ?
C13B C12B 1.367(5) . ?
C13B H13B 0.9300 . ?
C12B C11B 1.366(5) . ?
C12B H12B 0.9300 . ?
C11B C10B 1.381(4) . ?
C11B H11B 0.9300 . ?
C10B H10B 0.9300 . ?
C2B C3B 1.381(4) . ?
C2B C7B 1.395(4) . ?
C3B C4B 1.397(4) . ?
C4B C5B 1.382(4) . ?
C4B H4B 0.9300 . ?
C5B C6B 1.390(5) . ?
C5B H5B 0.9300 . ?
C6B C7B 1.373(5) . ?
C6B H6B 0.9300 . ?
C7B H7B 0.9300 . ?
C15B C20B 1.394(4) . ?
C15B C16B 1.397(4) . ?
C16B C17B 1.385(4) . ?
C16B H16B 0.9300 . ?
C17B C18B 1.374(5) . ?
C17B H17B 0.9300 . ?
C18B C19B 1.370(5) . ?
C18B H18B 0.9300 . ?
C19B C20B 1.379(4) . ?
C19B H19B 0.9300 . ?
C20B H20B 0.9300 . ?

loop_
_geom_torsion_atom_site_label_1
_geom_torsion_atom_site_label_2
_geom_torsion_atom_site_label_3
_geom_torsion_atom_site_label_4
_geom_torsion
_geom_torsion_site_symmetry_1
_geom_torsion_site_symmetry_2
_geom_torsion_site_symmetry_3
_geom_torsion_site_symmetry_4
_geom_torsion_publ_flag
C3A N1A C1A N2A 0.3(3) . . . . ?
Co1 N1A C1A N2A 176.20(18) . . . . ?
C3A N1A C1A C15A -174.7(3) . . . . ?
Co1 N1A C1A C15A 1.3(4) . . . . ?
C2A N2A C1A N1A 0.4(3) . . . . ?
C8A N2A C1A N1A 170.6(2) . . . . ?
C2A N2A C1A C15A 175.4(2) . . . . ?
C8A N2A C1A C15A -14.4(4) . . . . ?
C1A N2A C2A C3A -1.0(3) . . . . ?
C8A N2A C2A C3A -172.1(2) . . . . ?
C1A N2A C2A C7A 179.1(3) . . . . ?
C8A N2A C2A C7A 8.0(5) . . . . ?
N2A C2A C7A C6A 179.8(3) . . . . ?
C3A C2A C7A C6A -0.1(5) . . . . ?
C2A C7A C6A C5A -0.1(5) . . . . ?
C7A C6A C5A C4A -0.4(5) . . . . ?
C6A C5A C4A C3A 1.2(5) . . . . ?
N2A C2A C3A C4A -179.1(3) . . . . ?
C7A C2A C3A C4A 0.9(5) . . . . ?
N2A C2A C3A N1A 1.1(3) . . . . ?
C7A C2A C3A N1A -178.9(3) . . . . ?
C5A C4A C3A C2A -1.4(4) . . . . ?
C5A C4A C3A N1A 178.4(3) . . . . ?
C1A N1A C3A C2A -0.9(3) . . . . ?
Co1 N1A C3A C2A -177.42(18) . . . . ?
C1A N1A C3A C4A 179.4(3) . . . . ?
Co1 N1A C3A C4A 2.8(4) . . . . ?
C1A N2A C8A C9A -102.6(3) . . . . ?
C2A N2A C8A C9A 66.4(3) . . . . ?
C14A C9A C8A N2A -146.0(3) . . . . ?
C10A C9A C8A N2A 31.2(4) . . . . ?
C14A C9A C10A C11A 0.1(5) . . . . ?
C8A C9A C10A C11A -177.0(3) . . . . ?
C9A C10A C11A C12A 0.9(6) . . . . ?
C10A C11A C12A C13A -1.3(5) . . . . ?
C11A C12A C13A C14A 0.8(6) . . . . ?
C10A C9A C14A C13A -0.7(5) . . . . ?
C8A C9A C14A C13A 176.5(3) . . . . ?
C12A C13A C14A C9A 0.2(6) . . . . ?
N1A C1A C15A C20A -135.1(3) . . . . ?
N2A C1A C15A C20A 50.6(4) . . . . ?
N1A C1A C15A C16A 46.3(4) . . . . ?
N2A C1A C15A C16A -128.1(3) . . . . ?
C16A C15A C20A C19A 0.9(4) . . . . ?
C1A C15A C20A C19A -177.7(3) . . . . ?
C15A C20A C19A C18A 0.7(4) . . . . ?
C20A C19A C18A C17A -1.5(5) . . . . ?
C19A C18A C17A C16A 0.7(5) . . . . ?
C18A C17A C16A C15A 0.9(5) . . . . ?
C20A C15A C16A C17A -1.7(4) . . . . ?
C1A C15A C16A C17A 177.0(3) . . . . ?
C3B N1B C1B N2B 2.0(3) . . . . ?
Co1 N1B C1B N2B 176.64(18) . . . . ?
C3B N1B C1B C15B -174.3(2) . . . . ?
Co1 N1B C1B C15B 0.3(4) . . . . ?
C2B N2B C1B N1B -1.9(3) . . . . ?
C8B N2B C1B N1B -179.6(2) . . . . ?
C2B N2B C1B C15B 174.5(2) . . . . ?
C8B N2B C1B C15B -3.1(4) . . . . ?
C1B N2B C8B C9B -102.0(3) . . . . ?
C2B N2B C8B C9B 80.7(3) . . . . ?
N2B C8B C9B C10B 25.3(4) . . . . ?
N2B C8B C9B C14B -156.7(3) . . . . ?
C10B C9B C14B C13B 1.4(5) . . . . ?
C8B C9B C14B C13B -176.7(3) . . . . ?
C9B C14B C13B C12B 0.3(6) . . . . ?
C14B C13B C12B C11B -1.4(5) . . . . ?
C13B C12B C11B C10B 0.9(5) . . . . ?
C14B C9B C10B C11B -1.9(5) . . . . ?
C8B C9B C10B C11B 176.1(3) . . . . ?
C12B C11B C10B C9B 0.8(5) . . . . ?
C1B N2B C2B C3B 0.9(3) . . . . ?
C8B N2B C2B C3B 178.8(2) . . . . ?
C1B N2B C2B C7B -176.9(3) . . . . ?
C8B N2B C2B C7B 0.9(5) . . . . ?
N2B C2B C3B N1B 0.3(3) . . . . ?
C7B C2B C3B N1B 178.3(3) . . . . ?
N2B C2B C3B C4B -178.3(2) . . . . ?
C7B C2B C3B C4B -0.2(4) . . . . ?
C1B N1B C3B C2B -1.4(3) . . . . ?
Co1 N1B C3B C2B -176.90(17) . . . . ?
C1B N1B C3B C4B 177.0(3) . . . . ?
Co1 N1B C3B C4B 1.5(4) . . . . ?
C2B C3B C4B C5B -0.6(4) . . . . ?
N1B C3B C4B C5B -178.8(3) . . . . ?
C3B C4B C5B C6B 1.0(5) . . . . ?
C4B C5B C6B C7B -0.7(5) . . . . ?
C5B C6B C7B C2B -0.2(5) . . . . ?
C3B C2B C7B C6B 0.6(4) . . . . ?
N2B C2B C7B C6B 178.1(3) . . . . ?
N1B C1B C15B C20B -136.1(3) . . . . ?
N2B C1B C15B C20B 48.0(4) . . . . ?
N1B C1B C15B C16B 44.7(4) . . . . ?
N2B C1B C15B C16B -131.2(3) . . . . ?
C20B C15B C16B C17B -0.4(4) . . . . ?
C1B C15B C16B C17B 178.9(3) . . . . ?
C15B C16B C17B C18B 0.4(5) . . . . ?
C16B C17B C18B C19B 0.3(5) . . . . ?
C17B C18B C19B C20B -1.0(5) . . . . ?
C18B C19B C20B C15B 1.0(5) . . . . ?
C16B C15B C20B C19B -0.3(4) . . . . ?
C1B C15B C20B C19B -179.6(3) . . . . ?
